data_2228159
loop_
_publ_author_name
'Buchner, James D.'
'Quinn-Elmore, Benjamin G.'
'Beach, Keith B.'
'Knaust, Jacqueline M.'

_publ_section_title
;
 Poly[[tetrakis(\m~2~-pyrazine
 <i>N</i>,<i>N</i>'-dioxide-\k^2^<i>O</i>:<i>O</i>')holmium(III)]
 tris(perchlorate)]
;
_journal_coeditor_code ZL2300
_journal_issue 9
_journal_name_full 'Acta Crystallographica Section E'
_journal_page_first m1108
_journal_page_last m1109
_journal_paper_doi 10.1107/S1600536810031831
_journal_volume 66
_journal_year 2010
_chemical_formula_iupac '[Ho (C4 H4 N2 O2)4] (Cl O4)3'
_chemical_formula_moiety 'C16 H16 Ho1 N8 O8 3+, 3(Cl O4 -)'
_chemical_formula_sum 'C16 H16 Cl3 Ho N8 O20'
_chemical_formula_weight 911.65
_chemical_name_systematic
;
Poly[[tetrakis(\m~2~-pyrazine
<i>N</i>,<i>N</i>'-dioxide-\k^2^<i>O</i>:<i>O</i>')holmium(III)]
tris(perchlorate)]
;
_space_group_IT_number 142
_symmetry_cell_setting tetragonal
_symmetry_space_group_name_Hall '-I 4bd 2c'
_symmetry_space_group_name_H-M 'I 41/a c d :2'
_atom_sites_solution_hydrogens geom
_atom_sites_solution_primary direct
_atom_sites_solution_secondary difmap
_audit_creation_method SHELXL-97
_cell_angle_alpha 90.00
_cell_angle_beta 90.00
_cell_angle_gamma 90.00
_cell_formula_units_Z 8
_cell_length_a 15.2302(4)
_cell_length_b 15.2302(4)
_cell_length_c 22.6334(12)
_cell_measurement_reflns_used 4928
_cell_measurement_temperature 100(2)
_cell_measurement_theta_max 30.499
_cell_measurement_theta_min 2.611
_cell_volume 5250.0(3)
_computing_cell_refinement 'SAINT-Plus (Bruker, 2007)'
_computing_data_collection 'SMART (Bruker, 2007)'
_computing_data_reduction 'SAINT-Plus (Bruker, 2007)'
_computing_molecular_graphics 'X-SEED (Barbour, 2001)'
_computing_publication_material 'X-SEED (Barbour, 2001)'
_computing_structure_refinement 'SHELXL97 (Sheldrick, 2008)'
_computing_structure_solution 'SHELXS97 (Sheldrick, 2008)'
_diffrn_ambient_temperature 100(2)
_diffrn_measured_fraction_theta_full 0.980
_diffrn_measured_fraction_theta_max 0.947
_diffrn_measurement_device_type 'Bruker SMART APEX CCD'
_diffrn_measurement_method '\w scans'
_diffrn_radiation_monochromator graphite
_diffrn_radiation_source 'fine-focus sealed tube'
_diffrn_radiation_type MoK\a
_diffrn_radiation_wavelength 0.71073
_diffrn_reflns_av_R_equivalents 0.0251
_diffrn_reflns_av_sigmaI/netI 0.0191
_diffrn_reflns_limit_h_max 21
_diffrn_reflns_limit_h_min -7
_diffrn_reflns_limit_k_max 21
_diffrn_reflns_limit_k_min -20
_diffrn_reflns_limit_l_max 28
_diffrn_reflns_limit_l_min -27
_diffrn_reflns_number 10709
_diffrn_reflns_theta_full 25.00
_diffrn_reflns_theta_max 30.51
_diffrn_reflns_theta_min 2.61
_exptl_absorpt_coefficient_mu 3.434
_exptl_absorpt_correction_T_max 0.558
_exptl_absorpt_correction_T_min 0.292
_exptl_absorpt_correction_type multi-scan
_exptl_absorpt_process_details '(SADABS; Bruker, 2001)'
_exptl_crystal_colour Orange
_exptl_crystal_density_diffrn 2.307
_exptl_crystal_density_method 'not measured'
_exptl_crystal_description Plate
_exptl_crystal_F_000 3568
_exptl_crystal_size_max 0.37
_exptl_crystal_size_mid 0.32
_exptl_crystal_size_min 0.17
_refine_diff_density_max 3.229
_refine_diff_density_min -1.760
_refine_ls_extinction_method none
_refine_ls_goodness_of_fit_ref 1.044
_refine_ls_hydrogen_treatment constr
_refine_ls_matrix_type full
_refine_ls_number_parameters 110
_refine_ls_number_reflns 1906
_refine_ls_number_restraints 0
_refine_ls_restrained_S_all 1.044
_refine_ls_R_factor_all 0.0412
_refine_ls_R_factor_gt 0.0352
_refine_ls_shift/su_max 0.000
_refine_ls_shift/su_mean 0.000
_refine_ls_structure_factor_coef Fsqd
_refine_ls_weighting_details 'calc w=1/[\s^2^(Fo^2^)+(0.0554P)^2^+37.1849P] where P=(Fo^2^+2Fc^2^)/3'
_refine_ls_weighting_scheme calc
_refine_ls_wR_factor_gt 0.0969
_refine_ls_wR_factor_ref 0.1030
_reflns_number_gt 1585
_reflns_number_total 1906
_reflns_threshold_expression I>2sigma(I)
_cod_data_source_file zl2300.cif
_cod_data_source_block I
_cod_original_sg_symbol_H-M 'I 41/a c d'
_cod_database_code 2228159
_cod_database_fobs_code 2228159

loop_
_symmetry_equiv_pos_as_xyz
'x, y, z'
'-y+1/4, x+3/4, z+1/4'
'-x, -y+1/2, z'
'y+1/4, -x+1/4, z+3/4'
'x, -y, -z+1/2'
'-x+1/2, y, -z'
'y+3/4, x+1/4, -z+1/4'
'-y+1/4, -x+1/4, -z+1/4'
'x+1/2, y+1/2, z+1/2'
'-y+3/4, x+5/4, z+3/4'
'-x+1/2, -y+1, z+1/2'
'y+3/4, -x+3/4, z+5/4'
'x+1/2, -y+1/2, -z+1'
'-x+1, y+1/2, -z+1/2'
'y+5/4, x+3/4, -z+3/4'
'-y+3/4, -x+3/4, -z+3/4'
'-x, -y, -z'
'y-1/4, -x-3/4, -z-1/4'
'x, y-1/2, -z'
'-y-1/4, x-1/4, -z-3/4'
'-x, y, z-1/2'
'x-1/2, -y, z'
'-y-3/4, -x-1/4, z-1/4'
'y-1/4, x-1/4, z-1/4'
'-x+1/2, -y+1/2, -z+1/2'
'y+1/4, -x-1/4, -z+1/4'
'x+1/2, y, -z+1/2'
'-y+1/4, x+1/4, -z-1/4'
'-x+1/2, y+1/2, z'
'x, -y+1/2, z+1/2'
'-y-1/4, -x+1/4, z+1/4'
'y+1/4, x+1/4, z+1/4'

loop_
_atom_site_type_symbol
_atom_site_label
_atom_site_fract_x
_atom_site_fract_y
_atom_site_fract_z
_atom_site_U_iso_or_equiv
_atom_site_adp_type
_atom_site_calc_flag
_atom_site_refinement_flags
_atom_site_occupancy
_atom_site_disorder_assembly
_atom_site_disorder_group
Ho Ho1 0.5000 0.2500 0.3750 0.00486(12) Uani d S 1 . .
Cl Cl1 0.5000 0.2500 0.1250 0.0107(4) Uani d S 1 . .
Cl Cl2 0.72659(6) -0.02341(6) 0.1250 0.0279(3) Uani d S 1 . .
O O1 0.59106(13) 0.21881(15) 0.29529(10) 0.0149(4) Uani d . 1 . .
O O2 0.53202(15) 0.39424(13) 0.34396(10) 0.0145(4) Uani d . 1 . .
O O3 0.57646(17) 0.24391(17) 0.16195(12) 0.0249(6) Uani d . 1 . .
O O4 0.6466(4) -0.0166(5) 0.1510(4) 0.137(3) Uani d . 1 . .
O O5 0.7914(4) -0.0059(4) 0.1660(4) 0.126(3) Uani d . 1 . .
N N1 0.66932(17) 0.23422(18) 0.27425(13) 0.0135(5) Uani d . 1 . .
N N2 0.52691(17) 0.44463(16) 0.29771(12) 0.0125(5) Uani d . 1 . .
C C1 0.70854(19) 0.17233(19) 0.24034(14) 0.0149(6) Uani d . 1 . .
H H1 0.6800 0.1178 0.2336 0.018 Uiso calc R 1 . .
C C2 0.78932(19) 0.18805(19) 0.21558(14) 0.0145(6) Uani d . 1 . .
H H2 0.8163 0.1448 0.1914 0.017 Uiso calc R 1 . .
C C3 0.5262(2) 0.41170(19) 0.24238(14) 0.0149(6) Uani d . 1 . .
H H3 0.5259 0.3499 0.2366 0.018 Uiso calc R 1 . .
C C4 0.5259(2) 0.46676(19) 0.19448(15) 0.0150(6) Uani d . 1 . .
H H4 0.5249 0.4430 0.1557 0.018 Uiso calc R 1 . .

loop_
_atom_site_aniso_label
_atom_site_aniso_U_11
_atom_site_aniso_U_22
_atom_site_aniso_U_33
_atom_site_aniso_U_12
_atom_site_aniso_U_13
_atom_site_aniso_U_23
Ho1 0.00537(13) 0.00537(13) 0.0038(2) -0.00033(6) 0.000 0.000
Cl1 0.0132(5) 0.0132(5) 0.0058(10) 0.000 0.000 0.000
Cl2 0.0261(4) 0.0261(4) 0.0315(8) -0.0103(5) 0.0037(3) -0.0037(3)
O1 0.0093(9) 0.0224(11) 0.0129(11) -0.0028(8) 0.0047(8) -0.0037(8)
O2 0.0242(11) 0.0106(9) 0.0088(12) -0.0021(8) -0.0029(8) 0.0043(7)
O3 0.0177(12) 0.0432(16) 0.0138(14) 0.0043(9) -0.0044(10) -0.0029(10)
O4 0.066(4) 0.116(5) 0.228(8) -0.013(3) 0.098(5) -0.016(5)
O5 0.078(4) 0.094(4) 0.205(9) 0.002(3) -0.059(5) -0.072(5)
N1 0.0112(11) 0.0188(11) 0.0106(15) -0.0002(9) 0.0020(9) 0.0003(10)
N2 0.0147(11) 0.0114(10) 0.0114(14) -0.0003(9) -0.0016(9) 0.0027(9)
C1 0.0151(13) 0.0162(13) 0.0132(16) -0.0013(10) 0.0014(10) -0.0032(11)
C2 0.0139(13) 0.0183(13) 0.0113(16) -0.0003(10) 0.0014(10) -0.0023(11)
C3 0.0195(14) 0.0112(12) 0.0140(17) -0.0018(10) -0.0018(12) 0.0000(10)
C4 0.0192(13) 0.0123(12) 0.0137(16) -0.0003(11) 0.0005(11) 0.0007(10)

loop_
_atom_type_symbol
_atom_type_description
_atom_type_scat_dispersion_real
_atom_type_scat_dispersion_imag
_atom_type_scat_source
C C 0.0033 0.0016 'International Tables Vol C Tables 4.2.6.8 and 6.1.1.4'
H H 0.0000 0.0000 'International Tables Vol C Tables 4.2.6.8 and 6.1.1.4'
N N 0.0061 0.0033 'International Tables Vol C Tables 4.2.6.8 and 6.1.1.4'
O O 0.0106 0.0060 'International Tables Vol C Tables 4.2.6.8 and 6.1.1.4'
Cl Cl 0.1484 0.1585 'International Tables Vol C Tables 4.2.6.8 and 6.1.1.4'
Ho Ho -0.2175 4.6783 'International Tables Vol C Tables 4.2.6.8 and 6.1.1.4'

loop_
_geom_angle_atom_site_label_1
_geom_angle_atom_site_label_2
_geom_angle_atom_site_label_3
_geom_angle_site_symmetry_1
_geom_angle_site_symmetry_3
_geom_angle
_geom_angle_publ_flag
O1 Ho1 O1 15_445 16 78.19(11) ?
O1 Ho1 O1 15_445 . 147.80(10) ?
O1 Ho1 O1 16 . 111.01(12) ?
O1 Ho1 O1 15_445 3_655 111.01(12) ?
O1 Ho1 O1 16 3_655 147.80(10) ?
O1 Ho1 O1 . 3_655 78.19(11) ?
O1 Ho1 O2 15_445 15_445 80.55(8) ?
O1 Ho1 O2 16 15_445 72.64(7) ?
O1 Ho1 O2 . 15_445 73.60(7) ?
O1 Ho1 O2 3_655 15_445 138.15(7) ?
O1 Ho1 O2 15_445 16 72.64(7) ?
O1 Ho1 O2 16 16 80.55(8) ?
O1 Ho1 O2 . 16 138.15(7) ?
O1 Ho1 O2 3_655 16 73.60(7) ?
O2 Ho1 O2 15_445 16 145.32(11) ?
O1 Ho1 O2 15_445 . 73.60(7) ?
O1 Ho1 O2 16 . 138.15(7) ?
O1 Ho1 O2 . . 80.55(8) ?
O1 Ho1 O2 3_655 . 72.64(7) ?
O2 Ho1 O2 15_445 . 72.73(11) ?
O2 Ho1 O2 16 . 118.32(11) ?
O1 Ho1 O2 15_445 3_655 138.15(7) ?
O1 Ho1 O2 16 3_655 73.60(7) ?
O1 Ho1 O2 . 3_655 72.64(7) ?
O1 Ho1 O2 3_655 3_655 80.55(8) ?
O2 Ho1 O2 15_445 3_655 118.32(11) ?
O2 Ho1 O2 16 3_655 72.73(11) ?
O2 Ho1 O2 . 3_655 145.33(11) ?
O3 Cl1 O3 . 20_656 109.80(11) ?
O3 Cl1 O3 . 3_655 108.8(2) ?
O3 Cl1 O3 20_656 3_655 109.81(11) ?
O3 Cl1 O3 . 26_565 109.81(11) ?
O3 Cl1 O3 20_656 26_565 108.8(2) ?
O3 Cl1 O3 3_655 26_565 109.80(11) ?
O4 Cl2 O4 7_545 . 109.0(6) ?
O4 Cl2 O5 7_545 . 114.2(4) ?
O4 Cl2 O5 . . 109.6(5) ?
O4 Cl2 O5 7_545 7_545 109.6(5) ?
O4 Cl2 O5 . 7_545 114.2(4) ?
O5 Cl2 O5 . 7_545 100.2(8) ?
N1 O1 Ho1 . . 142.32(19) ?
N2 O2 Ho1 . . 141.03(18) ?
O1 N1 C1 . . 119.0(3) ?
O1 N1 C2 . 25_655 121.2(3) ?
C1 N1 C2 . 25_655 119.8(3) ?
O2 N2 C3 . . 121.9(2) ?
O2 N2 C4 . 5_565 118.8(3) ?
C3 N2 C4 . 5_565 119.3(3) ?
N1 C1 C2 . . 120.3(3) ?
N1 C1 H1 . . 119.8 ?
C2 C1 H1 . . 119.8 ?
N1 C2 C1 25_655 . 119.8(3) ?
N1 C2 H2 25_655 . 120.1 ?
C1 C2 H2 . . 120.1 ?
N2 C3 C4 . . 120.4(3) ?
N2 C3 H3 . . 119.8 ?
C4 C3 H3 . . 119.8 ?
N2 C4 C3 5_565 . 120.3(3) ?
N2 C4 H4 5_565 . 119.9 ?
C3 C4 H4 . . 119.9 ?

loop_
_geom_bond_atom_site_label_1
_geom_bond_atom_site_label_2
_geom_bond_site_symmetry_2
_geom_bond_distance
_geom_bond_publ_flag
Ho1 O1 15_445 2.325(2) ?
Ho1 O1 16 2.325(2) ?
Ho1 O1 . 2.325(2) ?
Ho1 O1 3_655 2.325(2) ?
Ho1 O2 15_445 2.357(2) ?
Ho1 O2 16 2.357(2) ?
Ho1 O2 . 2.357(2) ?
Ho1 O2 3_655 2.357(2) ?
Cl1 O3 . 1.437(3) ?
Cl1 O3 20_656 1.437(3) ?
Cl1 O3 3_655 1.437(3) ?
Cl1 O3 26_565 1.437(3) ?
Cl2 O4 7_545 1.357(4) ?
Cl2 O4 . 1.357(4) ?
Cl2 O5 . 1.381(6) ?
Cl2 O5 7_545 1.381(6) ?
O1 N1 . 1.305(3) ?
O2 N2 . 1.300(3) ?
N1 C1 . 1.354(4) ?
N1 C2 25_655 1.361(4) ?
N2 C3 . 1.349(4) ?
N2 C4 5_565 1.361(4) ?
C1 C2 . 1.373(4) ?
C1 H1 . 0.9500 ?
C2 N1 25_655 1.361(4) ?
C2 H2 . 0.9500 ?
C3 C4 . 1.371(4) ?
C3 H3 . 0.9500 ?
C4 N2 5_565 1.361(4) ?
C4 H4 . 0.9500 ?

loop_
_geom_hbond_atom_site_label_D
_geom_hbond_atom_site_label_H
_geom_hbond_atom_site_label_A
_geom_hbond_site_symmetry_A
_geom_hbond_distance_DH
_geom_hbond_distance_HA
_geom_hbond_distance_DA
_geom_hbond_angle_DHA
C2 H2 O2 25_655 0.95 2.52 3.285(4) 138.0
C2 H2 O5 . 0.95 2.40 3.161(7) 137.3
C3 H3 O1 . 0.95 2.60 3.323(4) 133.6
C3 H3 O3 . 0.95 2.46 3.230(4) 138.0
C4 H4 O3 20_656 0.95 2.36 3.234(4) 152.6
